data_4324274
loop_
_publ_author_name
'A. Tamilselvi'
'Govindasamy Mugesh'

_publ_contact_author_address
; Department of Inorganic and Physical Chemistry
Indian Institute of Science
Bangalore 560012
;
_publ_contact_author_email mugesh@ipc.iisc.ernet.in
_publ_contact_author_fax +91-80-23601552
_publ_contact_author_name 'G. Mugesh'
_publ_contact_author_phone +91-80-22933354
_publ_section_title
;
 Metallo-\b-lactamase-Catalyzed Hydrolysis of Cephalosporins: Some
 Mechanistic Insights into the Effect of Heterocyclic Thiones on Enzyme
 Activity
;
_journal_name_full 'Inorganic Chemistry'
_journal_page_first 749
_journal_page_last 756
_journal_paper_doi 10.1021/ic100253k
_journal_volume 50
_journal_year 2011
_chemical_formula_moiety 'C38 H56 N12 O4 S8 Zn4'
_chemical_formula_sum 'C38 H56 N12 O4 S8 Zn4'
_chemical_formula_weight 1262.91
_chemical_name_systematic
;
 ?
;
_space_group_IT_number 14
_symmetry_cell_setting monoclinic
_symmetry_space_group_name_Hall '-P 2yn'
_symmetry_space_group_name_H-M 'P 1 21/n 1'
_atom_sites_solution_hydrogens geom
_atom_sites_solution_primary direct
_atom_sites_solution_secondary difmap
_audit_creation_method SHELXL-97
_cell_angle_alpha 90.00
_cell_angle_beta 95.060(6)
_cell_angle_gamma 90.00
_cell_formula_units_Z 2
_cell_length_a 14.998(4)
_cell_length_b 11.724(3)
_cell_length_c 15.328(4)
_cell_measurement_reflns_used 2480
_cell_measurement_temperature 293(2)
_cell_measurement_theta_max 23.3043
_cell_measurement_theta_min 2.6406
_cell_volume 2684.7(12)
_computing_cell_refinement 'Bruker SMART APEX'
_computing_data_collection 'Bruker SMART APEX'
_computing_data_reduction 'Bruker SAINT PLUS'
_computing_molecular_graphics ORTEP-III
_computing_publication_material 'WINGX V1.64.05'
_computing_structure_refinement 'SHELXL-97 (Sheldrick, 1997)'
_computing_structure_solution 'SHELXS-97 (Sheldrick, 1990)'
_diffrn_ambient_temperature 293(2)
_diffrn_detector_area_resol_mean 0.3
_diffrn_measured_fraction_theta_full 0.998
_diffrn_measured_fraction_theta_max 0.998
_diffrn_measurement_device_type 'CCD area detector'
_diffrn_measurement_method OMEGA-PHI
_diffrn_radiation_monochromator graphite
_diffrn_radiation_source 'fine-focus sealed tube'
_diffrn_radiation_type MoK\a
_diffrn_radiation_wavelength 0.71073
_diffrn_reflns_av_R_equivalents 0.0670
_diffrn_reflns_av_sigmaI/netI 0.0625
_diffrn_reflns_limit_h_max 17
_diffrn_reflns_limit_h_min -17
_diffrn_reflns_limit_k_max 13
_diffrn_reflns_limit_k_min -11
_diffrn_reflns_limit_l_max 16
_diffrn_reflns_limit_l_min -17
_diffrn_reflns_number 15239
_diffrn_reflns_theta_full 24.61
_diffrn_reflns_theta_max 24.61
_diffrn_reflns_theta_min 1.82
_exptl_absorpt_coefficient_mu 2.126
_exptl_absorpt_correction_T_max 0.8568
_exptl_absorpt_correction_T_min 0.8220
_exptl_absorpt_correction_type empirical
_exptl_absorpt_process_details SADABS
_exptl_crystal_colour colorless
_exptl_crystal_density_diffrn 1.562
_exptl_crystal_description rectangle
_exptl_crystal_F_000 1296
_exptl_crystal_size_max 0.10
_exptl_crystal_size_mid 0.08
_exptl_crystal_size_min 0.08
_refine_diff_density_max 0.467
_refine_diff_density_min -0.398
_refine_diff_density_rms 0.078
_refine_ls_extinction_method none
_refine_ls_goodness_of_fit_ref 0.979
_refine_ls_hydrogen_treatment constr
_refine_ls_matrix_type full
_refine_ls_number_parameters 306
_refine_ls_number_reflns 4512
_refine_ls_number_restraints 0
_refine_ls_restrained_S_all 0.979
_refine_ls_R_factor_all 0.0683
_refine_ls_R_factor_gt 0.0401
_refine_ls_shift/su_max 0.001
_refine_ls_shift/su_mean 0.000
_refine_ls_structure_factor_coef Fsqd
_refine_ls_weighting_details 'calc w=1/[\s^2^(Fo^2^)+(0.0461P)^2^+0.0000P] where P=(Fo^2^+2Fc^2^)/3'
_refine_ls_weighting_scheme calc
_refine_ls_wR_factor_gt 0.0871
_refine_ls_wR_factor_ref 0.0984
_reflns_number_gt 3185
_reflns_number_total 4512
_reflns_threshold_expression >2sigma(I)
_cod_data_source_file ic100253k_si_003.cif
_cod_data_source_block complex20
_cod_database_code 4324274

loop_
_symmetry_equiv_pos_as_xyz
'x, y, z'
'-x+1/2, y+1/2, -z+1/2'
'-x, -y, -z'
'x-1/2, -y-1/2, z-1/2'

loop_
_atom_site_label
_atom_site_type_symbol
_atom_site_fract_x
_atom_site_fract_y
_atom_site_fract_z
_atom_site_U_iso_or_equiv
_atom_site_adp_type
_atom_site_occupancy
_atom_site_symmetry_multiplicity
_atom_site_calc_flag
_atom_site_refinement_flags
Zn1 Zn 0.42507(3) 0.45837(4) 0.62379(3) 0.03301(15) Uani 1 1 d .
Zn2 Zn 0.65688(3) 0.52079(4) 0.59567(3) 0.03377(15) Uani 1 1 d .
S1 S 0.35244(9) 0.61236(10) 0.67920(8) 0.0513(3) Uani 1 1 d .
S3 S 0.76537(9) 0.38452(11) 0.58191(9) 0.0561(4) Uani 1 1 d .
S2 S 0.32099(9) 0.84270(11) 0.59262(9) 0.0536(4) Uani 1 1 d .
S4 S 0.89718(10) 0.41835(14) 0.44272(10) 0.0703(4) Uani 1 1 d .
O2 O 0.55615(17) 0.4647(2) 0.66310(17) 0.0325(7) Uani 1 1 d .
O1 O 0.58811(18) 0.5843(2) 0.49634(17) 0.0352(7) Uani 1 1 d .
N3 N 0.4385(2) 0.7044(3) 0.5471(2) 0.0456(10) Uani 1 1 d .
N1 N 0.4033(2) 0.3116(3) 0.6993(2) 0.0338(8) Uani 1 1 d .
C14 C 0.3780(3) 0.7138(4) 0.6029(3) 0.0395(11) Uani 1 1 d .
N2 N 0.6969(2) 0.6496(3) 0.6873(2) 0.0383(9) Uani 1 1 d .
N4 N 0.4429(3) 0.7996(3) 0.4928(3) 0.0503(10) Uani 1 1 d .
C3 C 0.5424(3) 0.3612(3) 0.7955(3) 0.0307(10) Uani 1 1 d .
C5 C 0.6117(3) 0.5479(3) 0.7998(3) 0.0333(10) Uani 1 1 d .
C6 C 0.6279(3) 0.5369(4) 0.8907(3) 0.0408(11) Uani 1 1 d .
H6 H 0.6558 0.5966 0.9224 0.049 Uiso 1 1 calc R
N6 N 0.8019(3) 0.5756(4) 0.4968(3) 0.0671(13) Uani 1 1 d .
C4 C 0.5708(3) 0.4582(3) 0.7514(3) 0.0326(10) Uani 1 1 d .
C8 C 0.4916(3) 0.2707(3) 0.7417(3) 0.0361(10) Uani 1 1 d .
H8A H 0.5281 0.2445 0.6965 0.043 Uiso 1 1 calc R
H8B H 0.4813 0.2061 0.7791 0.043 Uiso 1 1 calc R
C11 C 0.6284(3) 0.6575(4) 0.7525(3) 0.0408(11) Uani 1 1 d .
H11A H 0.5724 0.6831 0.7224 0.049 Uiso 1 1 calc R
H11B H 0.6475 0.7151 0.7956 0.049 Uiso 1 1 calc R
C1 C 0.6038(3) 0.4405(4) 0.9352(3) 0.0393(11) Uani 1 1 d .
C10 C 0.3409(3) 0.3361(4) 0.7665(3) 0.0477(12) Uani 1 1 d .
H10A H 0.2856 0.3647 0.7387 0.072 Uiso 1 1 calc R
H10B H 0.3670 0.3922 0.8067 0.072 Uiso 1 1 calc R
H10C H 0.3298 0.2673 0.7978 0.072 Uiso 1 1 calc R
C12 C 0.7867(3) 0.6261(4) 0.7326(3) 0.0526(13) Uani 1 1 d .
H12A H 0.8301 0.6222 0.6902 0.079 Uiso 1 1 calc R
H12B H 0.7854 0.5548 0.7632 0.079 Uiso 1 1 calc R
H12C H 0.8026 0.6862 0.7736 0.079 Uiso 1 1 calc R
C2 C 0.5598(3) 0.3535(4) 0.8865(3) 0.0364(10) Uani 1 1 d .
H2 H 0.5416 0.2888 0.9152 0.044 Uiso 1 1 calc R
C15 C 0.3859(3) 0.8770(4) 0.5087(3) 0.0411(11) Uani 1 1 d .
C9 C 0.3634(3) 0.2202(4) 0.6412(3) 0.0493(12) Uani 1 1 d .
H9A H 0.3517 0.1543 0.6757 0.074 Uiso 1 1 calc R
H9B H 0.4043 0.2002 0.5990 0.074 Uiso 1 1 calc R
H9C H 0.3083 0.2469 0.6115 0.074 Uiso 1 1 calc R
C17 C 0.8187(3) 0.4685(4) 0.5104(3) 0.0514(13) Uani 1 1 d .
C7 C 0.6230(3) 0.4301(4) 1.0336(3) 0.0570(14) Uani 1 1 d .
H7A H 0.6658 0.4870 1.0542 0.086 Uiso 1 1 calc R
H7B H 0.6467 0.3556 1.0479 0.086 Uiso 1 1 calc R
H7C H 0.5686 0.4409 1.0612 0.086 Uiso 1 1 calc R
C16 C 0.3773(3) 0.9878(4) 0.4596(3) 0.0528(13) Uani 1 1 d .
H16A H 0.3971 1.0492 0.4980 0.079 Uiso 1 1 calc R
H16B H 0.3158 0.9998 0.4385 0.079 Uiso 1 1 calc R
H16C H 0.4134 0.9853 0.4110 0.079 Uiso 1 1 calc R
N5 N 0.8489(4) 0.6242(4) 0.4333(4) 0.0862(16) Uani 1 1 d .
C13 C 0.7007(3) 0.7599(4) 0.6407(3) 0.0558(14) Uani 1 1 d .
H13A H 0.7197 0.8187 0.6818 0.084 Uiso 1 1 calc R
H13B H 0.6424 0.7781 0.6134 0.084 Uiso 1 1 calc R
H13C H 0.7423 0.7543 0.5968 0.084 Uiso 1 1 calc R
C18 C 0.9022(4) 0.5541(5) 0.3995(4) 0.0683(16) Uani 1 1 d .
C19 C 0.9620(4) 0.5882(6) 0.3295(4) 0.100(2) Uani 1 1 d .
H19A H 0.9326 0.5712 0.2729 0.149 Uiso 1 1 calc R
H19B H 1.0173 0.5466 0.3376 0.149 Uiso 1 1 calc R
H19C H 0.9741 0.6686 0.3337 0.149 Uiso 1 1 calc R
H1 H 0.5286 0.6130 0.5117 0.059(14) Uiso 1 1 d R

loop_
_atom_site_aniso_label
_atom_site_aniso_U_11
_atom_site_aniso_U_22
_atom_site_aniso_U_33
_atom_site_aniso_U_23
_atom_site_aniso_U_13
_atom_site_aniso_U_12
Zn1 0.0336(3) 0.0359(3) 0.0292(3) 0.0029(2) 0.0006(2) -0.0003(2)
Zn2 0.0311(3) 0.0380(3) 0.0316(3) 0.0042(2) -0.0003(2) -0.0004(2)
S1 0.0623(9) 0.0458(7) 0.0484(8) 0.0044(6) 0.0185(6) 0.0130(6)
S3 0.0529(8) 0.0513(8) 0.0633(9) 0.0057(7) 0.0001(7) 0.0137(6)
S2 0.0632(9) 0.0446(7) 0.0556(8) 0.0065(6) 0.0200(7) 0.0202(6)
S4 0.0611(9) 0.0791(11) 0.0715(10) -0.0123(8) 0.0107(8) 0.0153(8)
O2 0.0316(16) 0.0373(17) 0.0275(16) 0.0019(13) -0.0036(12) -0.0079(13)
O1 0.0337(17) 0.0435(17) 0.0277(16) -0.0004(13) -0.0009(13) 0.0080(14)
N3 0.042(2) 0.041(2) 0.055(3) 0.0060(19) 0.011(2) 0.0120(18)
N1 0.035(2) 0.034(2) 0.033(2) 0.0012(16) 0.0064(16) -0.0056(16)
C14 0.037(3) 0.041(3) 0.041(3) -0.003(2) 0.002(2) 0.009(2)
N2 0.038(2) 0.035(2) 0.041(2) 0.0067(17) -0.0049(17) -0.0081(17)
N4 0.052(3) 0.041(2) 0.060(3) 0.006(2) 0.020(2) 0.003(2)
C3 0.032(2) 0.032(2) 0.028(2) 0.0029(18) 0.0030(18) 0.0004(19)
C5 0.028(2) 0.037(2) 0.034(2) 0.000(2) -0.0006(18) 0.0011(19)
C6 0.040(3) 0.042(3) 0.040(3) -0.009(2) 0.000(2) -0.004(2)
N6 0.071(3) 0.055(3) 0.076(3) 0.000(3) 0.014(3) 0.010(3)
C4 0.029(2) 0.039(3) 0.029(2) -0.001(2) 0.0021(18) 0.001(2)
C8 0.040(3) 0.028(2) 0.040(3) 0.008(2) 0.003(2) 0.002(2)
C11 0.044(3) 0.034(2) 0.044(3) -0.007(2) 0.001(2) -0.005(2)
C1 0.037(3) 0.052(3) 0.028(2) -0.002(2) -0.003(2) 0.005(2)
C10 0.045(3) 0.054(3) 0.046(3) 0.004(2) 0.013(2) 0.003(2)
C12 0.035(3) 0.066(4) 0.054(3) 0.006(3) -0.009(2) -0.012(2)
C2 0.035(3) 0.038(3) 0.036(3) 0.006(2) 0.002(2) 0.002(2)
C15 0.042(3) 0.032(3) 0.048(3) -0.004(2) -0.003(2) 0.003(2)
C9 0.051(3) 0.048(3) 0.047(3) -0.004(2) -0.008(2) -0.016(2)
C17 0.039(3) 0.061(4) 0.053(3) -0.006(3) -0.003(2) 0.008(2)
C7 0.069(4) 0.066(3) 0.036(3) 0.004(3) 0.002(3) -0.001(3)
C16 0.054(3) 0.045(3) 0.058(3) 0.006(2) 0.003(3) -0.001(2)
N5 0.082(4) 0.079(4) 0.098(4) 0.008(3) 0.012(3) 0.014(3)
C13 0.070(4) 0.043(3) 0.054(3) 0.010(2) 0.002(3) -0.013(3)
C18 0.049(3) 0.090(5) 0.065(4) 0.006(3) -0.004(3) -0.004(3)
C19 0.084(5) 0.140(6) 0.078(5) 0.017(4) 0.020(4) -0.009(5)

loop_
_atom_type_symbol
_atom_type_description
_atom_type_scat_dispersion_real
_atom_type_scat_dispersion_imag
_atom_type_scat_source
C C 0.0033 0.0016 'International Tables Vol C Tables 4.2.6.8 and 6.1.1.4'
H H 0.0000 0.0000 'International Tables Vol C Tables 4.2.6.8 and 6.1.1.4'
N N 0.0061 0.0033 'International Tables Vol C Tables 4.2.6.8 and 6.1.1.4'
O O 0.0106 0.0060 'International Tables Vol C Tables 4.2.6.8 and 6.1.1.4'
S S 0.1246 0.1234 'International Tables Vol C Tables 4.2.6.8 and 6.1.1.4'
Zn Zn 0.2839 1.4301 'International Tables Vol C Tables 4.2.6.8 and 6.1.1.4'

loop_
_geom_angle_atom_site_label_1
_geom_angle_atom_site_label_2
_geom_angle_atom_site_label_3
_geom_angle
_geom_angle_site_symmetry_1
O1 Zn1 O2 108.42(11) 3_666
O1 Zn1 N1 107.97(12) 3_666
O2 Zn1 N1 93.46(12) .
O1 Zn1 S1 123.34(9) 3_666
O2 Zn1 S1 110.02(9) .
N1 Zn1 S1 109.51(10) .
O1 Zn2 O2 99.17(12) .
O1 Zn2 N2 110.67(12) .
O2 Zn2 N2 94.28(12) .
O1 Zn2 S3 122.18(9) .
O2 Zn2 S3 112.84(9) .
N2 Zn2 S3 113.25(10) .
C14 S1 Zn1 98.54(14) .
C17 S3 Zn2 91.92(17) .
C15 S2 C14 88.0(2) .
C18 S4 C17 88.4(3) .
C4 O2 Zn1 111.5(2) .
C4 O2 Zn2 117.9(2) .
Zn1 O2 Zn2 128.12(13) .
Zn1 O1 Zn2 132.18(15) 3_666
Zn1 O1 H1 107.3 3_666
Zn2 O1 H1 111.9 .
C14 N3 N4 113.2(3) .
C10 N1 C9 108.2(3) .
C10 N1 C8 110.4(3) .
C9 N1 C8 108.8(3) .
C10 N1 Zn1 111.2(3) .
C9 N1 Zn1 109.4(2) .
C8 N1 Zn1 108.9(2) .
N3 C14 S1 126.3(3) .
N3 C14 S2 112.3(3) .
S1 C14 S2 121.4(2) .
C13 N2 C12 108.4(3) .
C13 N2 C11 108.9(3) .
C12 N2 C11 110.3(3) .
C13 N2 Zn2 108.9(3) .
C12 N2 Zn2 111.8(3) .
C11 N2 Zn2 108.4(2) .
C15 N4 N3 112.6(4) .
C2 C3 C4 119.5(4) .
C2 C3 C8 122.8(4) .
C4 C3 C8 117.7(4) .
C4 C5 C6 119.3(4) .
C4 C5 C11 118.0(4) .
C6 C5 C11 122.4(4) .
C1 C6 C5 122.4(4) .
C1 C6 H6 118.8 .
C5 C6 H6 118.8 .
C17 N6 N5 114.3(5) .
O2 C4 C5 120.9(4) .
O2 C4 C3 119.7(4) .
C5 C4 C3 119.3(4) .
N1 C8 C3 113.3(3) .
N1 C8 H8A 108.9 .
C3 C8 H8A 108.9 .
N1 C8 H8B 108.9 .
C3 C8 H8B 108.9 .
H8A C8 H8B 107.7 .
N2 C11 C5 114.9(3) .
N2 C11 H11A 108.6 .
C5 C11 H11A 108.6 .
N2 C11 H11B 108.6 .
C5 C11 H11B 108.6 .
H11A C11 H11B 107.5 .
C6 C1 C2 117.7(4) .
C6 C1 C7 121.4(4) .
C2 C1 C7 120.9(4) .
N1 C10 H10A 109.5 .
N1 C10 H10B 109.5 .
H10A C10 H10B 109.5 .
N1 C10 H10C 109.5 .
H10A C10 H10C 109.5 .
H10B C10 H10C 109.5 .
N2 C12 H12A 109.5 .
N2 C12 H12B 109.5 .
H12A C12 H12B 109.5 .
N2 C12 H12C 109.5 .
H12A C12 H12C 109.5 .
H12B C12 H12C 109.5 .
C1 C2 C3 121.7(4) .
C1 C2 H2 119.2 .
C3 C2 H2 119.2 .
N4 C15 C16 123.0(4) .
N4 C15 S2 113.9(3) .
C16 C15 S2 123.1(3) .
N1 C9 H9A 109.5 .
N1 C9 H9B 109.5 .
H9A C9 H9B 109.5 .
N1 C9 H9C 109.5 .
H9A C9 H9C 109.5 .
H9B C9 H9C 109.5 .
N6 C17 S3 124.2(4) .
N6 C17 S4 111.4(4) .
S3 C17 S4 124.3(3) .
C1 C7 H7A 109.5 .
C1 C7 H7B 109.5 .
H7A C7 H7B 109.5 .
C1 C7 H7C 109.5 .
H7A C7 H7C 109.5 .
H7B C7 H7C 109.5 .
C15 C16 H16A 109.5 .
C15 C16 H16B 109.5 .
H16A C16 H16B 109.5 .
C15 C16 H16C 109.5 .
H16A C16 H16C 109.5 .
H16B C16 H16C 109.5 .
C18 N5 N6 113.3(5) .
N2 C13 H13A 109.5 .
N2 C13 H13B 109.5 .
H13A C13 H13B 109.5 .
N2 C13 H13C 109.5 .
H13A C13 H13C 109.5 .
H13B C13 H13C 109.5 .
N5 C18 C19 123.1(6) .
N5 C18 S4 112.6(5) .
C19 C18 S4 124.4(5) .
C18 C19 H19A 109.5 .
C18 C19 H19B 109.5 .
H19A C19 H19B 109.5 .
C18 C19 H19C 109.5 .
H19A C19 H19C 109.5 .
H19B C19 H19C 109.5 .

loop_
_geom_bond_atom_site_label_1
_geom_bond_atom_site_label_2
_geom_bond_distance
_geom_bond_site_symmetry_2
Zn1 O1 1.901(3) 3_666
Zn1 O2 2.006(3) .
Zn1 N1 2.116(3) .
Zn1 S1 2.3088(13) .
Zn2 O1 1.913(3) .
Zn2 O2 2.015(3) .
Zn2 N2 2.113(3) .
Zn2 S3 2.3032(14) .
S1 C14 1.734(5) .
S3 C17 1.722(5) .
S2 C15 1.727(5) .
S2 C14 1.737(4) .
S4 C18 1.728(6) .
S4 C17 1.738(5) .
O2 C4 1.354(5) .
O1 Zn1 1.901(3) 3_666
O1 H1 1.0008 .
N3 C14 1.305(5) .
N3 N4 1.398(5) .
N1 C10 1.479(5) .
N1 C9 1.485(5) .
N1 C8 1.502(5) .
N2 C13 1.480(5) .
N2 C12 1.485(5) .
N2 C11 1.499(5) .
N4 C15 1.285(5) .
C3 C2 1.398(5) .
C3 C4 1.409(5) .
C3 C8 1.509(5) .
C5 C4 1.397(5) .
C5 C6 1.399(6) .
C5 C11 1.508(6) .
C6 C1 1.385(6) .
C6 H6 0.9300 .
N6 C17 1.294(6) .
N6 N5 1.374(7) .
C8 H8A 0.9700 .
C8 H8B 0.9700 .
C11 H11A 0.9700 .
C11 H11B 0.9700 .
C1 C2 1.395(6) .
C1 C7 1.516(6) .
C10 H10A 0.9600 .
C10 H10B 0.9600 .
C10 H10C 0.9600 .
C12 H12A 0.9600 .
C12 H12B 0.9600 .
C12 H12C 0.9600 .
C2 H2 0.9300 .
C15 C16 1.501(6) .
C9 H9A 0.9600 .
C9 H9B 0.9600 .
C9 H9C 0.9600 .
C7 H7A 0.9600 .
C7 H7B 0.9600 .
C7 H7C 0.9600 .
C16 H16A 0.9600 .
C16 H16B 0.9600 .
C16 H16C 0.9600 .
N5 C18 1.287(7) .
C13 H13A 0.9600 .
C13 H13B 0.9600 .
C13 H13C 0.9600 .
C18 C19 1.511(8) .
C19 H19A 0.9600 .
C19 H19B 0.9600 .
C19 H19C 0.9600 .
